data_7032972
loop_
_publ_author_name
'Zhao, Xuesong'
'Liu, Jie'
'Wang, Hui'
'Zou, Yan'
'Li, Shengli'
'Zhang, Shengyi'
'Zhou, Hongping'
'Wu, Jieying'
'Tian, Yupeng'

_publ_section_title
;
 Synthesis, crystal structures and two-photon absorption properties of
 triphenylamine cyanoacetic acid derivative and its organooxotin
 complexes.
;
_journal_issue 2
_journal_name_full 'Dalton transactions (Cambridge, England : 2003)'
_journal_page_first 701
_journal_page_last 709
_journal_paper_doi 10.1039/c4dt02251c
_journal_volume 44
_journal_year 2015
_chemical_formula_sum 'C43 H37 N3 O3 Sn'
_chemical_formula_weight 762.45
_chemical_name_systematic
; 
 ? 
;
_space_group_IT_number 29
_symmetry_space_group_name_Hall 'P 2c -2ac'
_symmetry_space_group_name_H-M 'P c a 21'
_atom_sites_solution_hydrogens geom
_atom_sites_solution_primary direct
_atom_sites_solution_secondary difmap
_audit_creation_method SHELXL-97
_cell_angle_alpha 90.000(5)
_cell_angle_beta 90.000(5)
_cell_angle_gamma 90.000(5)
_cell_formula_units_Z 4
_cell_length_a 11.388(5)
_cell_length_b 18.873(5)
_cell_length_c 17.688(5)
_cell_measurement_temperature 298(2)
_cell_volume 3802(2)
_computing_structure_refinement 'SHELXL-97 (Sheldrick, 1997)'
_computing_structure_solution 'SHELXS-97 (Sheldrick, 1990)'
_diffrn_ambient_temperature 298(2)
_diffrn_measured_fraction_theta_full 0.999
_diffrn_measured_fraction_theta_max 0.999
_diffrn_radiation_monochromator graphite
_diffrn_radiation_source 'fine-focus sealed tube'
_diffrn_radiation_type MoK\a
_diffrn_radiation_wavelength 0.71069
_diffrn_reflns_av_R_equivalents 0.0246
_diffrn_reflns_av_sigmaI/netI 0.0254
_diffrn_reflns_limit_h_max 13
_diffrn_reflns_limit_h_min -13
_diffrn_reflns_limit_k_max 20
_diffrn_reflns_limit_k_min -22
_diffrn_reflns_limit_l_max 20
_diffrn_reflns_limit_l_min -20
_diffrn_reflns_number 25977
_diffrn_reflns_theta_full 25.02
_diffrn_reflns_theta_max 25.02
_diffrn_reflns_theta_min 1.08
_exptl_absorpt_coefficient_mu 0.714
_exptl_absorpt_correction_T_max 0.8704
_exptl_absorpt_correction_T_min 0.8144
_exptl_crystal_density_diffrn 1.332
_exptl_crystal_density_method 'not measured'
_exptl_crystal_F_000 1560
_exptl_crystal_size_max 0.30
_exptl_crystal_size_mid 0.20
_exptl_crystal_size_min 0.20
_refine_diff_density_max 0.720
_refine_diff_density_min -0.397
_refine_diff_density_rms 0.065
_refine_ls_abs_structure_details 'Flack H D (1983), Acta Cryst. A39, 876-881'
_refine_ls_abs_structure_Flack 0.05(3)
_refine_ls_extinction_method none
_refine_ls_goodness_of_fit_ref 1.065
_refine_ls_hydrogen_treatment mixed
_refine_ls_matrix_type full
_refine_ls_number_parameters 453
_refine_ls_number_reflns 6362
_refine_ls_number_restraints 50
_refine_ls_restrained_S_all 1.119
_refine_ls_R_factor_all 0.0460
_refine_ls_R_factor_gt 0.0375
_refine_ls_shift/su_max 0.001
_refine_ls_shift/su_mean 0.000
_refine_ls_structure_factor_coef Fsqd
_refine_ls_weighting_details 'calc w=1/[\s^2^(Fo^2^)+(0.0790P)^2^+0.0000P] where P=(Fo^2^+2Fc^2^)/3'
_refine_ls_weighting_scheme calc
_refine_ls_wR_factor_gt 0.1038
_refine_ls_wR_factor_ref 0.1136
_reflns_number_gt 5479
_reflns_number_total 6362
_reflns_threshold_expression >2sigma(I)
_cod_data_source_file c4dt02251c2.cif
_cod_data_source_block z2
_cod_depositor_comments 'Adding full bibliography for 7032971--7032973.cif.'
_cod_original_sg_symbol_H-M Pca2(1)
_cod_database_code 7032972

loop_
_symmetry_equiv_pos_as_xyz
'x, y, z'
'-x, -y, z+1/2'
'-x+1/2, y, z+1/2'
'x+1/2, -y, z'

loop_
_atom_site_label
_atom_site_type_symbol
_atom_site_fract_x
_atom_site_fract_y
_atom_site_fract_z
_atom_site_U_iso_or_equiv
_atom_site_adp_type
_atom_site_occupancy
_atom_site_symmetry_multiplicity
_atom_site_calc_flag
_atom_site_refinement_flags
Sn1 Sn 0.214888(18) -0.658188(13) -1.54072(3) 0.05760(9) Uani 1 1 d .
O1 O 0.1428(3) -0.7124(2) -1.3749(2) 0.0855(10) Uani 1 1 d .
O3 O 0.3828(3) -0.6091(2) -1.6083(2) 0.0835(10) Uani 1 1 d .
C18 C -0.3577(3) -0.8546(2) -1.2778(3) 0.0571(10) Uani 1 1 d .
H18 H -0.4196 -0.8753 -1.3040 0.069 Uiso 1 1 calc R
C20 C -0.0583(3) -0.7418(2) -1.3903(2) 0.0580(10) Uani 1 1 d .
N1 N -0.4549(3) -0.8842(2) -1.16050(19) 0.0628(9) Uani 1 1 d .
C13 C -0.3611(4) -0.8542(2) -1.1992(2) 0.0564(10) Uani 1 1 d .
O2 O 0.0596(2) -0.69564(18) -1.48720(17) 0.0683(8) Uani 1 1 d .
C15 C -0.1740(4) -0.7937(3) -1.2012(3) 0.0670(11) Uani 1 1 d .
H15 H -0.1110 -0.7744 -1.1749 0.080 Uiso 1 1 calc R
C2 C -0.4501(4) -0.9026(2) -1.0818(2) 0.0623(11) Uani 1 1 d .
C7 C -0.5609(4) -0.8997(2) -1.1991(2) 0.0609(10) Uani 1 1 d .
C16 C -0.1715(4) -0.7930(3) -1.2803(2) 0.0601(10) Uani 1 1 d .
C19 C -0.0714(3) -0.7621(2) -1.3185(3) 0.0615(10) Uani 1 1 d .
H19 H -0.0057 -0.7553 -1.2881 0.074 Uiso 1 1 calc R
C30 C 0.1253(4) -0.65621(19) -1.6477(3) 0.0555(10) Uani 1 1 d .
C14 C -0.2671(4) -0.8220(3) -1.1605(3) 0.0657(12) Uani 1 1 d .
H14 H -0.2673 -0.8197 -1.1080 0.079 Uiso 1 1 calc R
C1 C -0.5415(4) -0.8850(2) -1.0351(3) 0.0739(11) Uani 1 1 d .
H1 H -0.6043 -0.8588 -1.0538 0.089 Uiso 1 1 calc R
C23 C 0.3253(3) -0.7491(2) -1.5291(3) 0.0607(11) Uani 1 1 d .
C17 C -0.2667(4) -0.8258(3) -1.3181(3) 0.0595(11) Uani 1 1 d .
H17 H -0.2674 -0.8278 -1.3707 0.071 Uiso 1 1 calc R
C25 C 0.4180(6) -0.8486(3) -1.5913(5) 0.101(2) Uani 1 1 d .
H25 H 0.4298 -0.8747 -1.6352 0.122 Uiso 1 1 calc R
C21 C -0.1485(4) -0.7425(3) -1.4447(3) 0.0717(12) Uani 1 1 d .
C22 C 0.0605(4) -0.7147(3) -1.4171(3) 0.0663(12) Uani 1 1 d .
C32 C 0.1280(5) -0.6487(3) -1.7836(3) 0.0838(16) Uani 1 1 d .
H32 H 0.1700 -0.6424 -1.8282 0.101 Uiso 1 1 calc R
C31 C 0.1842(5) -0.6444(3) -1.7158(3) 0.0731(13) Uani 1 1 d .
H31 H 0.2637 -0.6333 -1.7149 0.088 Uiso 1 1 calc R
C3 C -0.3541(5) -0.9407(3) -1.0526(3) 0.0826(14) Uani 1 1 d .
H3 H -0.2914 -0.9531 -1.0836 0.099 Uiso 1 1 calc R
C6 C -0.5409(6) -0.9058(4) -0.9615(3) 0.0932(18) Uani 1 1 d .
H6 H -0.6055 -0.8957 -0.9312 0.112 Uiso 1 1 calc R
C34 C -0.0507(4) -0.6744(3) -1.7204(3) 0.0755(13) Uani 1 1 d .
H34 H -0.1306 -0.6845 -1.7221 0.091 Uiso 1 1 calc R
C9 C -0.7257(5) -0.8659(5) -1.2747(4) 0.100(2) Uani 1 1 d .
H9 H -0.7680 -0.8309 -1.2998 0.120 Uiso 1 1 calc R
C29 C 0.0064(4) -0.6718(3) -1.6525(3) 0.0673(12) Uani 1 1 d .
H29 H -0.0355 -0.6806 -1.6084 0.081 Uiso 1 1 calc R
C8 C -0.6241(4) -0.8477(2) -1.2355(3) 0.0678(12) Uani 1 1 d .
H8 H -0.5991 -0.8008 -1.2339 0.081 Uiso 1 1 calc R
C26 C 0.4691(6) -0.8672(4) -1.5265(5) 0.112(2) Uani 1 1 d .
H26 H 0.5184 -0.9065 -1.5248 0.135 Uiso 1 1 calc R
C24 C 0.3462(5) -0.7886(3) -1.5911(4) 0.0848(15) Uani 1 1 d .
H24 H 0.3108 -0.7753 -1.6363 0.102 Uiso 1 1 calc R
N3 N 0.5642(4) -0.5854(3) -1.6444(4) 0.1198(15) Uani 1 1 d U
C41 C 0.4885(5) -0.6186(3) -1.6024(5) 0.1060(17) Uani 1 1 d U
H41 H 0.5158 -0.6507 -1.5667 0.127 Uiso 1 1 calc R
C12 C -0.5972(7) -0.9695(3) -1.2012(3) 0.0965(18) Uani 1 1 d .
H12 H -0.5533 -1.0045 -1.1773 0.116 Uiso 1 1 calc R
C11 C -0.6974(7) -0.9865(4) -1.2386(4) 0.124(3) Uani 1 1 d .
H11 H -0.7228 -1.0334 -1.2392 0.148 Uiso 1 1 calc R
C5 C -0.4502(6) -0.9401(4) -0.9319(3) 0.104(2) Uani 1 1 d .
H5 H -0.4500 -0.9516 -0.8808 0.125 Uiso 1 1 calc R
C10 C -0.7641(7) -0.9340(5) -1.2767(4) 0.119(3) Uani 1 1 d .
H10 H -0.8325 -0.9460 -1.3025 0.143 Uiso 1 1 calc R
C43 C 0.6953(7) -0.5909(6) -1.6246(9) 0.171(3) Uani 1 1 d U
H43A H 0.7390 -0.6038 -1.6689 0.257 Uiso 1 1 calc R
H43B H 0.7062 -0.6262 -1.5862 0.257 Uiso 1 1 calc R
H43C H 0.7227 -0.5459 -1.6062 0.257 Uiso 1 1 calc R
C4 C -0.3545(6) -0.9591(4) -0.9777(4) 0.0994(18) Uani 1 1 d .
H4 H -0.2917 -0.9841 -0.9573 0.119 Uiso 1 1 calc R
C28 C 0.3732(7) -0.7714(5) -1.4626(4) 0.128(3) Uani 1 1 d .
H28 H 0.3556 -0.7485 -1.4174 0.154 Uiso 1 1 calc R
C33 C 0.0104(5) -0.6622(3) -1.7865(3) 0.0798(14) Uani 1 1 d .
H33 H -0.0284 -0.6630 -1.8327 0.096 Uiso 1 1 calc R
C42 C 0.5253(7) -0.5384(5) -1.6975(6) 0.155(3) Uani 1 1 d U
H42A H 0.4918 -0.4979 -1.6729 0.232 Uiso 1 1 calc R
H42B H 0.4669 -0.5607 -1.7286 0.232 Uiso 1 1 calc R
H42C H 0.5900 -0.5236 -1.7286 0.232 Uiso 1 1 calc R
N2 N -0.2248(4) -0.7402(4) -1.4893(3) 0.109(2) Uani 1 1 d .
C27 C 0.4491(10) -0.8292(6) -1.4641(6) 0.164(4) Uani 1 1 d .
H27 H 0.4876 -0.8419 -1.4197 0.197 Uiso 1 1 calc R
C35 C 0.2254(5) -0.5618(3) -1.4765(4) 0.0896(14) Uani 1 1 d DU
C36 C 0.3228(8) -0.5297(4) -1.4562(5) 0.1253(18) Uani 1 1 d DU
C38 C 0.2246(7) -0.4379(5) -1.3932(7) 0.147(4) Uani 1 1 d DU
C40 C 0.1275(7) -0.5399(4) -1.4395(5) 0.1266(17) Uani 1 1 d DU
C39 C 0.1240(9) -0.4776(4) -1.3977(6) 0.142(2) Uani 1 1 d DU
C37 C 0.3201(9) -0.4675(5) -1.4153(6) 0.139(2) Uani 1 1 d DU

loop_
_atom_site_aniso_label
_atom_site_aniso_U_11
_atom_site_aniso_U_22
_atom_site_aniso_U_33
_atom_site_aniso_U_23
_atom_site_aniso_U_13
_atom_site_aniso_U_12
Sn1 0.05271(13) 0.06483(16) 0.05528(15) 0.00117(18) 0.00876(14) -0.00462(10)
O1 0.0621(17) 0.121(3) 0.073(2) 0.015(2) 0.0032(16) -0.0195(18)
O3 0.0635(17) 0.094(2) 0.093(3) 0.0048(18) 0.0210(16) -0.0155(17)
C18 0.056(2) 0.070(3) 0.046(2) 0.0088(19) 0.0060(19) 0.0013(18)
C20 0.0523(19) 0.070(3) 0.052(2) 0.001(2) 0.0099(17) -0.0018(18)
N1 0.0566(18) 0.080(2) 0.052(2) 0.0183(18) 0.0083(14) -0.0043(16)
C13 0.060(2) 0.064(2) 0.045(2) 0.0110(18) 0.0096(18) 0.0059(18)
O2 0.0645(15) 0.086(2) 0.0545(17) 0.0064(15) 0.0126(14) -0.0160(15)
C15 0.060(2) 0.088(3) 0.053(2) 0.012(2) -0.0017(19) -0.004(2)
C2 0.075(3) 0.069(2) 0.043(2) 0.0097(19) 0.0039(19) -0.006(2)
C7 0.068(2) 0.067(2) 0.047(2) 0.0061(19) 0.0138(18) -0.016(2)
C16 0.055(2) 0.079(3) 0.047(2) 0.013(2) 0.0095(17) 0.006(2)
C19 0.0530(19) 0.075(3) 0.056(2) 0.002(2) 0.0069(18) 0.0028(19)
C30 0.060(2) 0.053(2) 0.053(2) 0.0054(17) 0.0105(19) 0.0001(16)
C14 0.069(3) 0.088(3) 0.040(2) 0.005(2) 0.0020(19) 0.000(2)
C1 0.081(2) 0.083(3) 0.058(3) 0.001(3) 0.012(3) 0.000(2)
C23 0.0542(17) 0.070(2) 0.058(3) 0.007(2) 0.005(2) -0.0058(17)
C17 0.063(2) 0.074(3) 0.042(2) 0.0077(19) 0.0090(19) 0.003(2)
C25 0.098(4) 0.090(4) 0.116(6) -0.005(4) 0.013(4) 0.010(3)
C21 0.066(2) 0.092(3) 0.057(3) 0.015(2) 0.009(2) -0.015(2)
C22 0.059(2) 0.076(3) 0.064(3) 0.001(2) 0.012(2) -0.007(2)
C32 0.088(3) 0.105(4) 0.059(3) 0.008(3) 0.014(3) 0.013(3)
C31 0.071(2) 0.083(3) 0.065(3) 0.011(2) 0.013(2) 0.001(2)
C3 0.087(3) 0.094(3) 0.067(4) 0.026(3) 0.008(3) 0.005(2)
C6 0.113(4) 0.118(5) 0.048(3) 0.007(3) 0.023(3) -0.026(3)
C34 0.060(2) 0.081(3) 0.085(4) -0.001(3) -0.006(2) 0.011(2)
C9 0.076(4) 0.151(6) 0.074(5) 0.012(4) -0.006(3) -0.016(3)
C29 0.056(2) 0.087(3) 0.060(3) 0.014(2) 0.011(2) 0.005(2)
C8 0.056(2) 0.074(3) 0.074(3) 0.004(2) 0.000(2) -0.0055(19)
C26 0.116(4) 0.117(4) 0.105(6) 0.027(4) 0.017(4) 0.038(4)
C24 0.095(4) 0.086(4) 0.074(3) -0.009(3) -0.005(3) 0.008(3)
N3 0.075(2) 0.091(3) 0.193(4) 0.018(3) 0.055(3) -0.005(2)
C41 0.069(3) 0.077(3) 0.172(5) 0.017(3) 0.043(3) -0.004(2)
C12 0.156(5) 0.068(3) 0.066(3) 0.012(3) 0.005(3) -0.026(3)
C11 0.167(6) 0.115(5) 0.088(5) 0.009(4) -0.010(4) -0.089(5)
C5 0.145(5) 0.124(5) 0.044(3) 0.013(3) 0.005(3) -0.040(4)
C10 0.117(4) 0.165(7) 0.075(5) 0.013(4) -0.016(4) -0.083(5)
C43 0.091(4) 0.157(6) 0.267(8) 0.030(7) 0.048(5) 0.019(4)
C4 0.119(5) 0.103(4) 0.077(4) 0.034(3) -0.009(4) -0.002(4)
C28 0.134(5) 0.178(8) 0.073(4) 0.007(4) -0.021(4) 0.077(5)
C33 0.085(3) 0.088(3) 0.067(3) 0.010(2) -0.007(3) 0.023(3)
C42 0.120(5) 0.145(6) 0.198(7) 0.035(6) 0.069(5) -0.018(4)
N2 0.087(3) 0.173(6) 0.067(3) 0.038(3) -0.010(2) -0.027(3)
C27 0.169(8) 0.205(10) 0.118(7) 0.042(7) -0.036(6) 0.082(7)
C35 0.102(3) 0.067(2) 0.100(3) -0.019(2) 0.009(2) -0.001(2)
C36 0.142(3) 0.108(3) 0.126(4) -0.025(3) -0.005(3) -0.005(3)
C38 0.131(6) 0.148(7) 0.161(9) -0.073(7) -0.011(5) 0.033(5)
C40 0.150(4) 0.091(3) 0.139(4) -0.023(3) 0.040(3) 0.003(3)
C39 0.175(5) 0.103(4) 0.149(5) -0.029(4) 0.047(4) 0.011(4)
C37 0.157(4) 0.124(4) 0.137(5) -0.032(4) -0.006(4) -0.006(4)

loop_
_atom_type_symbol
_atom_type_description
_atom_type_scat_dispersion_real
_atom_type_scat_dispersion_imag
_atom_type_scat_source
C C 0.0033 0.0016 'International Tables Vol C Tables 4.2.6.8 and 6.1.1.4'
H H 0.0000 0.0000 'International Tables Vol C Tables 4.2.6.8 and 6.1.1.4'
N N 0.0061 0.0033 'International Tables Vol C Tables 4.2.6.8 and 6.1.1.4'
O O 0.0106 0.0060 'International Tables Vol C Tables 4.2.6.8 and 6.1.1.4'
Sn Sn -0.6537 1.4246 'International Tables Vol C Tables 4.2.6.8 and 6.1.1.4'

loop_
_geom_angle_atom_site_label_1
_geom_angle_atom_site_label_2
_geom_angle_atom_site_label_3
_geom_angle
O2 Sn1 C23 100.34(14)
O2 Sn1 C35 95.29(19)
C23 Sn1 C35 126.6(2)
O2 Sn1 C30 90.16(14)
C23 Sn1 C30 112.20(17)
C35 Sn1 C30 118.5(2)
O2 Sn1 O3 175.38(13)
C23 Sn1 O3 83.72(14)
C35 Sn1 O3 83.91(19)
C30 Sn1 O3 86.24(15)
C41 O3 Sn1 132.5(4)
C17 C18 C13 122.6(4)
C17 C18 H18 118.7
C13 C18 H18 118.7
C19 C20 C21 124.5(4)
C19 C20 C22 119.5(4)
C21 C20 C22 116.1(4)
C13 N1 C7 120.1(3)
C13 N1 C2 123.1(4)
C7 N1 C2 116.7(3)
N1 C13 C18 120.8(4)
N1 C13 C14 121.4(4)
C18 C13 C14 117.8(4)
C22 O2 Sn1 120.9(3)
C14 C15 C16 122.5(4)
C14 C15 H15 118.8
C16 C15 H15 118.8
C1 C2 C3 119.5(5)
C1 C2 N1 119.8(4)
C3 C2 N1 120.7(4)
C8 C7 C12 120.8(5)
C8 C7 N1 121.5(4)
C12 C7 N1 117.7(5)
C15 C16 C17 117.0(4)
C15 C16 C19 119.1(4)
C17 C16 C19 123.9(4)
C20 C19 C16 130.4(4)
C20 C19 H19 114.8
C16 C19 H19 114.8
C29 C30 C31 116.7(5)
C29 C30 Sn1 120.9(3)
C31 C30 Sn1 122.3(4)
C15 C14 C13 119.7(4)
C15 C14 H14 120.2
C13 C14 H14 120.2
C6 C1 C2 120.3(5)
C6 C1 H1 119.9
C2 C1 H1 119.9
C24 C23 C28 117.4(5)
C24 C23 Sn1 118.1(4)
C28 C23 Sn1 124.5(4)
C18 C17 C16 120.4(4)
C18 C17 H17 119.8
C16 C17 H17 119.8
C26 C25 C24 117.9(8)
C26 C25 H25 121.0
C24 C25 H25 121.0
N2 C21 C20 177.2(6)
O1 C22 O2 126.4(4)
O1 C22 C20 120.9(4)
O2 C22 C20 112.7(4)
C31 C32 C33 120.4(5)
C31 C32 H32 119.8
C33 C32 H32 119.8
C32 C31 C30 121.6(5)
C32 C31 H31 119.2
C30 C31 H31 119.2
C4 C3 C2 118.9(5)
C4 C3 H3 120.6
C2 C3 H3 120.6
C5 C6 C1 121.5(5)
C5 C6 H6 119.2
C1 C6 H6 119.2
C29 C34 C33 119.9(5)
C29 C34 H34 120.1
C33 C34 H34 120.1
C10 C9 C8 120.9(7)
C10 C9 H9 119.6
C8 C9 H9 119.6
C34 C29 C30 121.7(5)
C34 C29 H29 119.1
C30 C29 H29 119.1
C7 C8 C9 119.5(5)
C7 C8 H8 120.3
C9 C8 H8 120.3
C25 C26 C27 119.7(7)
C25 C26 H26 120.2
C27 C26 H26 120.2
C23 C24 C25 123.6(6)
C23 C24 H24 118.2
C25 C24 H24 118.2
C41 N3 C42 119.4(6)
C41 N3 C43 118.8(8)
C42 N3 C43 121.1(7)
O3 C41 N3 122.4(7)
O3 C41 H41 118.8
N3 C41 H41 118.8
C11 C12 C7 119.3(6)
C11 C12 H12 120.3
C7 C12 H12 120.3
C12 C11 C10 121.1(6)
C12 C11 H11 119.5
C10 C11 H11 119.5
C6 C5 C4 120.0(5)
C6 C5 H5 120.0
C4 C5 H5 120.0
C9 C10 C11 118.4(6)
C9 C10 H10 120.8
C11 C10 H10 120.8
N3 C43 H43A 109.5
N3 C43 H43B 109.5
H43A C43 H43B 109.5
N3 C43 H43C 109.5
H43A C43 H43C 109.5
H43B C43 H43C 109.5
C3 C4 C5 119.8(6)
C3 C4 H4 120.1
C5 C4 H4 120.1
C23 C28 C27 118.3(7)
C23 C28 H28 120.8
C27 C28 H28 120.8
C32 C33 C34 119.6(5)
C32 C33 H33 120.2
C34 C33 H33 120.2
N3 C42 H42A 109.5
N3 C42 H42B 109.5
H42A C42 H42B 109.5
N3 C42 H42C 109.5
H42A C42 H42C 109.5
H42B C42 H42C 109.5
C26 C27 C28 122.8(8)
C26 C27 H27 118.6
C28 C27 H27 118.6
C36 C35 C40 114.9(7)
C36 C35 Sn1 125.6(5)
C40 C35 Sn1 117.8(5)
C35 C36 C37 121.1(9)
C37 C38 C39 116.9(9)
C35 C40 C39 122.5(8)
C38 C39 C40 118.0(8)
C38 C37 C36 123.3(10)

loop_
_geom_bond_atom_site_label_1
_geom_bond_atom_site_label_2
_geom_bond_distance
Sn1 O2 2.126(3)
Sn1 C23 2.136(4)
Sn1 C35 2.149(6)
Sn1 C30 2.150(5)
Sn1 O3 2.437(3)
O1 C22 1.199(6)
O3 C41 1.222(6)
C18 C17 1.371(6)
C18 C13 1.391(6)
C18 H18 0.9300
C20 C19 1.336(6)
C20 C21 1.408(6)
C20 C22 1.521(6)
N1 C13 1.389(5)
N1 C7 1.418(6)
N1 C2 1.435(6)
C13 C14 1.408(7)
O2 C22 1.292(6)
C15 C14 1.388(7)
C15 C16 1.398(7)
C15 H15 0.9300
C2 C1 1.370(7)
C2 C3 1.407(7)
C7 C8 1.376(7)
C7 C12 1.381(7)
C16 C17 1.416(7)
C16 C19 1.448(6)
C19 H19 0.9300
C30 C29 1.388(6)
C30 C31 1.398(7)
C14 H14 0.9300
C1 C6 1.360(8)
C1 H1 0.9300
C23 C24 1.348(7)
C23 C28 1.363(8)
C17 H17 0.9300
C25 C26 1.331(11)
C25 C24 1.396(9)
C25 H25 0.9300
C21 N2 1.174(7)
C32 C31 1.361(9)
C32 C33 1.364(8)
C32 H32 0.9300
C31 H31 0.9300
C3 C4 1.369(9)
C3 H3 0.9300
C6 C5 1.327(9)
C6 H6 0.9300
C34 C29 1.367(8)
C34 C33 1.380(8)
C34 H34 0.9300
C9 C10 1.360(12)
C9 C8 1.392(8)
C9 H9 0.9300
C29 H29 0.9300
C8 H8 0.9300
C26 C27 1.337(14)
C26 H26 0.9300
C24 H24 0.9300
N3 C41 1.299(8)
N3 C42 1.366(12)
N3 C43 1.537(11)
C41 H41 0.9300
C12 C11 1.358(10)
C12 H12 0.9300
C11 C10 1.419(12)
C11 H11 0.9300
C5 C4 1.404(10)
C5 H5 0.9300
C10 H10 0.9300
C43 H43A 0.9600
C43 H43B 0.9600
C43 H43C 0.9600
C4 H4 0.9300
C28 C27 1.393(12)
C28 H28 0.9300
C33 H33 0.9300
C42 H42A 0.9600
C42 H42B 0.9600
C42 H42C 0.9600
C27 H27 0.9300
C35 C36 1.315(10)
C35 C40 1.357(9)
C36 C37 1.378(10)
C38 C37 1.284(11)
C38 C39 1.370(11)
C40 C39 1.389(10)

loop_
_geom_torsion_atom_site_label_1
_geom_torsion_atom_site_label_2
_geom_torsion_atom_site_label_3
_geom_torsion_atom_site_label_4
_geom_torsion
O2 Sn1 O3 C41 177.9(15)
C23 Sn1 O3 C41 -30.4(6)
C35 Sn1 O3 C41 97.5(6)
C30 Sn1 O3 C41 -143.3(6)
C7 N1 C13 C18 -15.6(6)
C2 N1 C13 C18 162.7(4)
C7 N1 C13 C14 163.8(4)
C2 N1 C13 C14 -17.9(6)
C17 C18 C13 N1 -179.9(4)
C17 C18 C13 C14 0.7(7)
C23 Sn1 O2 C22 60.7(4)
C35 Sn1 O2 C22 -68.0(4)
C30 Sn1 O2 C22 173.3(3)
O3 Sn1 O2 C22 -147.9(15)
C13 N1 C2 C1 134.8(4)
C7 N1 C2 C1 -46.9(6)
C13 N1 C2 C3 -47.4(6)
C7 N1 C2 C3 131.0(5)
C13 N1 C7 C8 -58.9(6)
C2 N1 C7 C8 122.6(5)
C13 N1 C7 C12 119.0(5)
C2 N1 C7 C12 -59.4(6)
C14 C15 C16 C17 -2.8(7)
C14 C15 C16 C19 179.7(5)
C21 C20 C19 C16 4.7(8)
C22 C20 C19 C16 -176.2(4)
C15 C16 C19 C20 -164.3(5)
C17 C16 C19 C20 18.3(8)
O2 Sn1 C30 C29 4.5(4)
C23 Sn1 C30 C29 105.8(4)
C35 Sn1 C30 C29 -91.6(4)
O3 Sn1 C30 C29 -172.6(4)
O2 Sn1 C30 C31 -170.8(4)
C23 Sn1 C30 C31 -69.6(4)
C35 Sn1 C30 C31 93.0(4)
O3 Sn1 C30 C31 12.1(4)
C16 C15 C14 C13 2.7(8)
N1 C13 C14 C15 179.0(4)
C18 C13 C14 C15 -1.6(7)
C3 C2 C1 C6 -1.7(7)
N1 C2 C1 C6 176.2(5)
O2 Sn1 C23 C24 106.1(4)
C35 Sn1 C23 C24 -149.3(4)
C30 Sn1 C23 C24 11.6(4)
O3 Sn1 C23 C24 -71.7(4)
O2 Sn1 C23 C28 -71.6(6)
C35 Sn1 C23 C28 33.0(6)
C30 Sn1 C23 C28 -166.1(5)
O3 Sn1 C23 C28 110.6(6)
C13 C18 C17 C16 -0.8(7)
C15 C16 C17 C18 1.8(7)
C19 C16 C17 C18 179.2(4)
C19 C20 C21 N2 92(10)
C22 C20 C21 N2 -87(10)
Sn1 O2 C22 O1 1.9(7)
Sn1 O2 C22 C20 -178.3(3)
C19 C20 C22 O1 1.1(7)
C21 C20 C22 O1 -179.7(5)
C19 C20 C22 O2 -178.7(4)
C21 C20 C22 O2 0.5(6)
C33 C32 C31 C30 2.6(8)
C29 C30 C31 C32 -0.7(7)
Sn1 C30 C31 C32 174.8(4)
C1 C2 C3 C4 -0.2(7)
N1 C2 C3 C4 -178.0(5)
C2 C1 C6 C5 3.5(9)
C33 C34 C29 C30 0.6(7)
C31 C30 C29 C34 -0.9(7)
Sn1 C30 C29 C34 -176.5(4)
C12 C7 C8 C9 0.1(8)
N1 C7 C8 C9 178.0(5)
C10 C9 C8 C7 0.8(10)
C24 C25 C26 C27 0.9(13)
C28 C23 C24 C25 -3.1(9)
Sn1 C23 C24 C25 179.0(5)
C26 C25 C24 C23 -0.5(10)
Sn1 O3 C41 N3 -178.9(5)
C42 N3 C41 O3 -0.5(12)
C43 N3 C41 O3 169.8(8)
C8 C7 C12 C11 -1.1(8)
N1 C7 C12 C11 -179.1(6)
C7 C12 C11 C10 1.3(10)
C1 C6 C5 C4 -3.3(10)
C8 C9 C10 C11 -0.7(11)
C12 C11 C10 C9 -0.4(12)
C2 C3 C4 C5 0.3(9)
C6 C5 C4 C3 1.4(10)
C24 C23 C28 C27 6.0(11)
Sn1 C23 C28 C27 -176.3(7)
C31 C32 C33 C34 -2.8(8)
C29 C34 C33 C32 1.2(8)
C25 C26 C27 C28 2.2(17)
C23 C28 C27 C26 -5.8(17)
O2 Sn1 C35 C36 147.1(7)
C23 Sn1 C35 C36 40.1(8)
C30 Sn1 C35 C36 -119.8(7)
O3 Sn1 C35 C36 -37.4(7)
O2 Sn1 C35 C40 -17.5(7)
C23 Sn1 C35 C40 -124.6(6)
C30 Sn1 C35 C40 75.5(7)
O3 Sn1 C35 C40 157.9(7)
C40 C35 C36 C37 -15.4(13)
Sn1 C35 C36 C37 179.5(7)
C36 C35 C40 C39 15.2(14)
Sn1 C35 C40 C39 -178.5(8)
C37 C38 C39 C40 -13.1(17)
C35 C40 C39 C38 -1.2(16)
C39 C38 C37 C36 13.3(18)
C35 C36 C37 C38 1.4(17)
